data_7041164
loop_
_publ_author_name
'Sohn, Ah Ram'
'Lim, Kwang Soo'
'Kang, Dong Won'
'Song, Jeong Hwa'
'Koh, Eui Kwan'
'Moon, Dohyun'
'Hong, Chang Seop'

_publ_section_title
;
 Tuning of chain chirality by interchain stacking forces and the
 structure-property relationship in coordination systems constructed by
 meridional Fe(III) cyanide and Mn(III) Schiff bases.
;
_journal_issue 48
_journal_name_full 'Dalton transactions (Cambridge, England : 2003)'
_journal_page_first 19416
_journal_page_last 19427
_journal_paper_doi 10.1039/c6dt03222b
_journal_volume 45
_journal_year 2016
_chemical_formula_sum 'C34 H22 Cl Fe Mn N8 O4'
_chemical_formula_weight 752.83
_space_group_crystal_system monoclinic
_space_group_IT_number 14
_space_group_name_Hall '-P 2yn'
_space_group_name_H-M_alt 'P 1 21/n 1'
_symmetry_space_group_name_Hall '-P 2yn'
_symmetry_space_group_name_H-M 'P 1 21/n 1'
_atom_sites_solution_hydrogens geom
_atom_sites_solution_primary direct
_atom_sites_solution_secondary difmap
_audit_block_doi 10.5517/ccdc.csd.cc1l8pr9
_audit_creation_method SHELXL-2016/4
_audit_update_record
;
2016-11-02 deposited with the CCDC.
2016-11-11 downloaded from the CCDC.
;
_cell_angle_alpha 90
_cell_angle_beta 101.91(3)
_cell_angle_gamma 90
_cell_formula_units_Z 4
_cell_length_a 13.013(3)
_cell_length_b 10.537(2)
_cell_length_c 25.601(5)
_cell_measurement_reflns_used 16227
_cell_measurement_temperature 100(2)
_cell_measurement_theta_max 30.37238368
_cell_measurement_theta_min 0.515668977
_cell_volume 3434.8(13)
_computing_cell_refinement HKL2000
_computing_data_collection 'PAL ADSC Quantum-210'
_computing_data_reduction HKL2000
_computing_molecular_graphics WingX
_computing_publication_material WingX
_computing_structure_refinement 'SHELXL-2016/4 (Sheldrick, 2016)'
_computing_structure_solution SHELXTL
_diffrn_ambient_temperature 100(2)
_diffrn_measured_fraction_theta_full 0.747
_diffrn_measured_fraction_theta_max 0.747
_diffrn_measurement_device_type 'CCD area detector'
_diffrn_measurement_method 'phi scans'
_diffrn_radiation_source 'bending magnet beamline'
_diffrn_radiation_type synchrotron
_diffrn_radiation_wavelength 0.900
_diffrn_reflns_av_R_equivalents 0.0576
_diffrn_reflns_av_unetI/netI 0.0581
_diffrn_reflns_Laue_measured_fraction_full 0.747
_diffrn_reflns_Laue_measured_fraction_max 0.747
_diffrn_reflns_limit_h_max 14
_diffrn_reflns_limit_h_min -14
_diffrn_reflns_limit_k_max 11
_diffrn_reflns_limit_k_min -11
_diffrn_reflns_limit_l_max 27
_diffrn_reflns_limit_l_min -27
_diffrn_reflns_number 10548
_diffrn_reflns_point_group_measured_fraction_full 0.747
_diffrn_reflns_point_group_measured_fraction_max 0.747
_diffrn_reflns_theta_full 30.342
_diffrn_reflns_theta_max 30.342
_diffrn_reflns_theta_min 2.059
_exptl_absorpt_coefficient_mu 0.918
_exptl_absorpt_correction_T_max 0.9556
_exptl_absorpt_correction_T_min 0.9138
_exptl_absorpt_correction_type empirical
_exptl_absorpt_process_details HKL2000-Scalepack
_exptl_crystal_colour Brown
_exptl_crystal_density_diffrn 1.456
_exptl_crystal_density_method 'not measured'
_exptl_crystal_description Plate
_exptl_crystal_F_000 1528
_exptl_crystal_size_max 0.100
_exptl_crystal_size_mid 0.070
_exptl_crystal_size_min 0.050
_refine_diff_density_max 1.506
_refine_diff_density_min -0.955
_refine_diff_density_rms 0.115
_refine_ls_extinction_method none
_refine_ls_goodness_of_fit_ref 1.075
_refine_ls_hydrogen_treatment constr
_refine_ls_matrix_type full
_refine_ls_number_parameters 442
_refine_ls_number_reflns 3806
_refine_ls_number_restraints 0
_refine_ls_restrained_S_all 1.075
_refine_ls_R_factor_all 0.0889
_refine_ls_R_factor_gt 0.0678
_refine_ls_shift/su_max 0.000
_refine_ls_shift/su_mean 0.000
_refine_ls_structure_factor_coef Fsqd
_refine_ls_weighting_details 'w=1/[\s^2^(Fo^2^)+(0.1397P)^2^] where P=(Fo^2^+2Fc^2^)/3'
_refine_ls_weighting_scheme calc
_refine_ls_wR_factor_gt 0.1820
_refine_ls_wR_factor_ref 0.1973
_reflns_Friedel_coverage 0.000
_reflns_number_gt 2828
_reflns_number_total 3806
_reflns_threshold_expression 'I > 2\s(I)'
_cod_data_source_file c6dt03222b2.cif
_cod_data_source_block complex3
_cod_depositor_comments
;
The following automatic conversions were performed:

'_exptl_absorpt_correction_type' value 'Empirical' changed to
'empirical' according to
/usr/data/users/saulius/crontab/automatic-downloads/rss-feeds/RSC/lib/dictionaries/cif_core.dic
dictionary named 'cif_core.dic' version 2.4.2 from 2011-04-26.

Automatic conversion script
Id: cif_fix_values 4268 2015-11-12 08:31:59Z antanas 

 Adding full bibliography for 7041162--7041169.cif.
;
_cod_original_cell_volume 3434.8(12)
_cod_database_code 7041164
_shelx_shelxl_version_number 2016/4
_shelx_space_group_comment
;
The symmetry employed for this shelxl refinement is uniquely defined
by the following loop, which should always be used as a source of
symmetry information in preference to the above space-group names.
They are only intended as comments.
;
_shelx_estimated_absorpt_t_min 0.914
_shelx_estimated_absorpt_t_max 0.956

loop_
_space_group_symop_operation_xyz
'x, y, z'
'-x+1/2, y+1/2, -z+1/2'
'-x, -y, -z'
'x-1/2, -y-1/2, z-1/2'

loop_
_atom_site_label
_atom_site_type_symbol
_atom_site_fract_x
_atom_site_fract_y
_atom_site_fract_z
_atom_site_U_iso_or_equiv
_atom_site_adp_type
_atom_site_occupancy
_atom_site_site_symmetry_order
_atom_site_calc_flag
_atom_site_refinement_flags_posn
_atom_site_refinement_flags_adp
FE1 Fe 0.39337(8) 0.38051(9) 0.12742(4) 0.0343(4) Uani 1 1 d . .
MN1 Mn 0.68444(8) 0.02894(9) 0.13868(4) 0.0329(4) Uani 1 1 d . .
CL1 Cl 0.63514(17) 0.5504(2) 0.15876(9) 0.0620(7) Uani 1 1 d . .
C1 C 0.4972(6) 0.2561(7) 0.1167(3) 0.0354(18) Uani 1 1 d . .
C2 C 0.3050(6) 0.5122(7) 0.1493(3) 0.0375(19) Uani 1 1 d . .
C3 C 0.4754(6) 0.3960(7) 0.1998(4) 0.048(2) Uani 1 1 d . .
C4 C 0.5451(6) 0.5876(7) 0.1008(3) 0.045(2) Uani 1 1 d . .
C5 C 0.5665(7) 0.6869(7) 0.0701(4) 0.049(2) Uani 1 1 d . .
H5 H 0.626423 0.738784 0.082050 0.059 Uiso 1 1 calc R U
C6 C 0.5010(7) 0.7106(7) 0.0223(4) 0.051(2) Uani 1 1 d . .
H6 H 0.513709 0.780658 0.001168 0.061 Uiso 1 1 calc R U
C7 C 0.4161(7) 0.6322(7) 0.0049(3) 0.047(2) Uani 1 1 d . .
H7 H 0.371936 0.643509 -0.029308 0.057 Uiso 1 1 calc R U
C8 C 0.3972(6) 0.5373(6) 0.0383(3) 0.0398(19) Uani 1 1 d . .
C9 C 0.3070(6) 0.4496(7) 0.0229(3) 0.0376(19) Uani 1 1 d . .
C10 C 0.2207(6) 0.2753(7) 0.0575(3) 0.041(2) Uani 1 1 d . .
C11 C 0.1409(6) 0.2436(7) 0.0149(3) 0.044(2) Uani 1 1 d . .
H11 H 0.137736 0.281870 -0.019012 0.053 Uiso 1 1 calc R U
C12 C 0.0653(7) 0.1556(8) 0.0218(4) 0.063(3) Uani 1 1 d . .
H12 H 0.010821 0.136110 -0.007924 0.076 Uiso 1 1 calc R U
C13 C 0.0650(7) 0.0963(8) 0.0686(4) 0.055(2) Uani 1 1 d . .
H13 H 0.010913 0.037976 0.071581 0.066 Uiso 1 1 calc R U
C14 C 0.1464(6) 0.1225(7) 0.1128(3) 0.043(2) Uani 1 1 d . .
C15 C 0.1556(6) 0.0641(7) 0.1630(4) 0.054(2) Uani 1 1 d . .
H15 H 0.105181 0.003232 0.168736 0.064 Uiso 1 1 calc R U
C16 C 0.2383(7) 0.0961(7) 0.2037(3) 0.049(2) Uani 1 1 d . .
H16 H 0.245789 0.056151 0.237562 0.058 Uiso 1 1 calc R U
C17 C 0.3116(6) 0.1880(7) 0.1953(3) 0.0415(19) Uani 1 1 d . .
C18 C 0.2224(6) 0.2126(6) 0.1073(3) 0.0374(18) Uani 1 1 d . .
C19 C 0.5363(6) -0.0867(6) 0.1947(3) 0.0358(19) Uani 1 1 d . .
C20 C 0.4554(5) -0.1775(6) 0.1934(3) 0.0362(18) Uani 1 1 d . .
H20 H 0.439383 -0.235361 0.164372 0.043 Uiso 1 1 calc R U
C21 C 0.3992(6) -0.1830(7) 0.2338(3) 0.044(2) Uani 1 1 d . .
H21 H 0.345109 -0.244235 0.232342 0.053 Uiso 1 1 calc R U
C22 C 0.4222(6) -0.0978(7) 0.2773(3) 0.044(2) Uani 1 1 d . .
H22 H 0.383135 -0.100400 0.304779 0.053 Uiso 1 1 calc R U
C23 C 0.5020(6) -0.0107(7) 0.2792(3) 0.043(2) Uani 1 1 d . .
H23 H 0.518736 0.045272 0.308830 0.052 Uiso 1 1 calc R U
C24 C 0.5592(6) -0.0030(6) 0.2383(3) 0.0350(19) Uani 1 1 d . .
C25 C 0.6393(6) 0.0915(6) 0.2438(3) 0.0381(19) Uani 1 1 d . .
H25 H 0.649663 0.143533 0.274783 0.046 Uiso 1 1 calc R U
C26 C 0.7709(6) 0.2227(6) 0.2172(3) 0.045(2) Uani 1 1 d . .
H26A H 0.804310 0.232312 0.255369 0.054 Uiso 1 1 calc R U
H26B H 0.731341 0.301238 0.205094 0.054 Uiso 1 1 calc R U
C27 C 0.8527(5) 0.1999(7) 0.1849(3) 0.043(2) Uani 1 1 d . .
H27A H 0.889443 0.280068 0.180138 0.052 Uiso 1 1 calc R U
H27B H 0.905169 0.137712 0.202990 0.052 Uiso 1 1 calc R U
C28 C 0.8201(6) 0.1874(7) 0.0880(3) 0.043(2) Uani 1 1 d . .
H28 H 0.872772 0.250621 0.089949 0.052 Uiso 1 1 calc R U
C29 C 0.7720(6) 0.1409(7) 0.0360(3) 0.0397(19) Uani 1 1 d . .
C30 C 0.7949(6) 0.2010(7) -0.0094(3) 0.045(2) Uani 1 1 d . .
H30 H 0.844375 0.268513 -0.004647 0.055 Uiso 1 1 calc R U
C31 C 0.7492(6) 0.1659(7) -0.0590(3) 0.041(2) Uani 1 1 d . .
H31 H 0.765184 0.210073 -0.088667 0.050 Uiso 1 1 calc R U
C32 C 0.6786(6) 0.0657(7) -0.0675(3) 0.0407(19) Uani 1 1 d . .
H32 H 0.646288 0.040735 -0.102736 0.049 Uiso 1 1 calc R U
C33 C 0.6559(6) 0.0025(6) -0.0236(3) 0.0380(19) Uani 1 1 d . .
H33 H 0.608111 -0.066798 -0.029426 0.046 Uiso 1 1 calc R U
C34 C 0.7010(5) 0.0375(6) 0.0287(3) 0.0329(18) Uani 1 1 d . .
N1 N 0.5607(5) 0.1827(6) 0.1109(2) 0.0406(15) Uani 1 1 d . .
N2 N 0.2489(5) 0.5888(6) 0.1598(2) 0.0411(16) Uani 1 1 d . .
N3 N 0.5195(6) 0.3953(6) 0.2441(3) 0.062(2) Uani 1 1 d . .
N4 N 0.4588(5) 0.5136(5) 0.0881(2) 0.0385(15) Uani 1 1 d . .
N5 N 0.3010(4) 0.3630(5) 0.0609(2) 0.0340(15) Uani 1 1 d . .
N6 N 0.3033(4) 0.2463(5) 0.1485(2) 0.0348(15) Uani 1 1 d . .
N7 N 0.6993(5) 0.1122(5) 0.2097(2) 0.0372(16) Uani 1 1 d . .
N8 N 0.7976(4) 0.1501(5) 0.1325(3) 0.0395(15) Uani 1 1 d . .
O1 O 0.2454(4) 0.4633(5) -0.0214(2) 0.0532(15) Uani 1 1 d . .
O2 O 0.5833(4) -0.0856(4) 0.15400(19) 0.0363(12) Uani 1 1 d . .
O3 O 0.6774(3) -0.0289(4) 0.06859(19) 0.0349(12) Uani 1 1 d . .
O4 O 0.8138(4) -0.1142(4) 0.1704(2) 0.0495(14) Uani 1 1 d . .

loop_
_atom_site_aniso_label
_atom_site_aniso_U_11
_atom_site_aniso_U_22
_atom_site_aniso_U_33
_atom_site_aniso_U_23
_atom_site_aniso_U_13
_atom_site_aniso_U_12
FE1 0.0370(7) 0.0272(6) 0.0361(7) 0.0003(5) 0.0017(5) 0.0027(4)
MN1 0.0339(7) 0.0247(6) 0.0377(7) -0.0016(5) 0.0020(5) -0.0001(5)
CL1 0.0560(14) 0.0512(13) 0.0697(16) -0.0011(11) -0.0078(12) -0.0131(11)
C1 0.035(4) 0.032(4) 0.036(5) 0.004(4) -0.001(4) 0.004(4)
C2 0.039(5) 0.034(4) 0.035(5) 0.007(4) -0.001(4) -0.010(4)
C3 0.049(5) 0.033(5) 0.055(6) -0.008(4) -0.008(5) 0.005(4)
C4 0.050(5) 0.036(4) 0.041(5) -0.008(4) -0.007(4) 0.009(4)
C5 0.066(6) 0.022(4) 0.065(6) -0.002(4) 0.024(5) 0.001(4)
C6 0.064(6) 0.029(4) 0.067(6) 0.005(4) 0.031(5) 0.010(4)
C7 0.057(6) 0.037(5) 0.055(5) 0.014(4) 0.029(5) 0.019(4)
C8 0.043(5) 0.026(4) 0.053(5) -0.003(4) 0.017(4) 0.011(4)
C9 0.041(5) 0.042(5) 0.029(5) 0.006(4) 0.006(4) 0.022(4)
C10 0.044(5) 0.032(4) 0.046(5) -0.015(4) 0.007(4) 0.008(4)
C11 0.036(5) 0.052(5) 0.042(5) -0.018(4) 0.001(4) 0.005(4)
C12 0.048(6) 0.049(5) 0.087(8) -0.020(5) 0.004(5) -0.003(5)
C13 0.047(5) 0.049(5) 0.073(7) 0.000(5) 0.020(5) -0.004(4)
C14 0.035(5) 0.041(5) 0.054(6) -0.010(4) 0.011(4) 0.001(4)
C15 0.046(5) 0.034(5) 0.088(7) 0.000(5) 0.031(5) 0.001(4)
C16 0.059(6) 0.033(5) 0.055(6) 0.006(4) 0.013(5) 0.013(4)
C17 0.047(5) 0.029(4) 0.052(5) 0.005(4) 0.017(4) 0.010(4)
C18 0.039(5) 0.025(4) 0.050(5) 0.004(4) 0.014(4) 0.004(4)
C19 0.048(5) 0.025(4) 0.031(5) 0.004(4) 0.000(4) 0.012(4)
C20 0.040(4) 0.029(4) 0.038(5) -0.002(3) 0.006(4) 0.000(4)
C21 0.045(5) 0.033(4) 0.055(5) 0.007(4) 0.013(4) 0.004(4)
C22 0.047(5) 0.042(5) 0.043(5) 0.005(4) 0.010(4) 0.012(4)
C23 0.060(5) 0.035(5) 0.032(5) -0.002(4) 0.002(4) 0.015(4)
C24 0.046(5) 0.022(4) 0.031(5) 0.006(3) -0.006(4) 0.008(4)
C25 0.045(5) 0.028(4) 0.036(5) -0.006(4) -0.004(4) 0.010(4)
C26 0.055(5) 0.030(4) 0.047(5) -0.004(4) 0.002(4) -0.008(4)
C27 0.031(4) 0.046(5) 0.047(5) -0.007(4) -0.006(4) -0.007(4)
C28 0.039(5) 0.033(4) 0.059(6) -0.004(4) 0.015(4) -0.003(4)
C29 0.040(4) 0.033(4) 0.047(5) -0.003(4) 0.010(4) -0.001(4)
C30 0.042(5) 0.036(4) 0.059(6) 0.004(4) 0.014(5) -0.001(4)
C31 0.045(5) 0.039(5) 0.045(5) 0.009(4) 0.022(4) 0.008(4)
C32 0.040(5) 0.042(4) 0.043(5) 0.004(4) 0.016(4) 0.007(4)
C33 0.040(5) 0.026(4) 0.046(5) 0.003(4) 0.006(4) -0.001(3)
C34 0.035(4) 0.024(4) 0.039(5) 0.002(4) 0.007(4) 0.007(3)
N1 0.047(4) 0.030(4) 0.039(4) 0.002(3) -0.004(3) -0.002(3)
N2 0.043(4) 0.031(4) 0.047(4) -0.004(3) 0.005(3) 0.002(3)
N3 0.062(5) 0.060(5) 0.054(5) -0.010(4) -0.008(4) 0.004(4)
N4 0.041(4) 0.031(3) 0.040(4) -0.003(3) 0.000(3) 0.000(3)
N5 0.034(4) 0.029(3) 0.035(4) -0.003(3) -0.001(3) 0.007(3)
N6 0.037(4) 0.024(3) 0.041(4) -0.004(3) 0.003(3) 0.006(3)
N7 0.045(4) 0.028(3) 0.032(4) -0.001(3) -0.005(3) -0.003(3)
N8 0.038(4) 0.031(3) 0.049(4) -0.004(3) 0.009(3) 0.001(3)
O1 0.049(3) 0.063(4) 0.049(4) 0.009(3) 0.011(3) 0.011(3)
O2 0.045(3) 0.028(3) 0.035(3) -0.005(2) 0.006(3) -0.005(2)
O3 0.040(3) 0.025(3) 0.038(3) 0.000(2) 0.004(2) -0.001(2)
O4 0.050(3) 0.036(3) 0.055(3) -0.001(2) -0.006(3) 0.010(2)

loop_
_atom_type_symbol
_atom_type_description
_atom_type_scat_dispersion_real
_atom_type_scat_dispersion_imag
_atom_type_scat_source
C C 0.0033 0.0016 'International Tables Vol C Tables 4.2.6.8 and 6.1.1.4'
H H 0.0000 0.0000 'International Tables Vol C Tables 4.2.6.8 and 6.1.1.4'
N N 0.0061 0.0033 'International Tables Vol C Tables 4.2.6.8 and 6.1.1.4'
O O 0.0106 0.0060 'International Tables Vol C Tables 4.2.6.8 and 6.1.1.4'
Cl Cl 0.1484 0.1585 'International Tables Vol C Tables 4.2.6.8 and 6.1.1.4'
Mn Mn 0.3368 0.7283 'International Tables Vol C Tables 4.2.6.8 and 6.1.1.4'
Fe Fe 0.3463 0.8444 'International Tables Vol C Tables 4.2.6.8 and 6.1.1.4'

loop_
_geom_angle_atom_site_label_1
_geom_angle_atom_site_label_2
_geom_angle_atom_site_label_3
_geom_angle
N5 FE1 C1 98.0(3)
N5 FE1 C3 173.6(3)
C1 FE1 C3 86.0(3)
N5 FE1 C2 91.4(3)
C1 FE1 C2 170.5(3)
C3 FE1 C2 84.7(3)
N5 FE1 N6 82.7(3)
C1 FE1 N6 91.4(3)
C3 FE1 N6 92.2(3)
C2 FE1 N6 90.7(3)
N5 FE1 N4 82.7(2)
C1 FE1 N4 91.2(3)
C3 FE1 N4 102.2(3)
C2 FE1 N4 89.1(3)
N6 FE1 N4 165.4(2)
O3 MN1 O2 95.3(2)
O3 MN1 N8 91.3(2)
O2 MN1 N8 172.7(2)
O3 MN1 N7 172.2(2)
O2 MN1 N7 91.8(2)
N8 MN1 N7 81.7(3)
O3 MN1 O4 90.73(19)
O2 MN1 O4 89.9(2)
N8 MN1 O4 87.0(2)
N7 MN1 O4 92.3(2)
O3 MN1 N1 92.3(2)
O2 MN1 N1 92.4(2)
N8 MN1 N1 90.3(2)
N7 MN1 N1 84.3(2)
O4 MN1 N1 176.02(19)
N1 C1 FE1 178.7(7)
N2 C2 FE1 176.4(6)
N3 C3 FE1 173.6(7)
N4 C4 C5 124.1(7)
N4 C4 CL1 117.1(6)
C5 C4 CL1 118.8(6)
C6 C5 C4 119.4(8)
C5 C6 C7 119.5(8)
C8 C7 C6 118.1(8)
C7 C8 N4 124.3(7)
C7 C8 C9 121.5(7)
N4 C8 C9 114.2(6)
O1 C9 N5 127.5(7)
O1 C9 C8 119.5(7)
N5 C9 C8 113.0(6)
C11 C10 N5 130.1(7)
C11 C10 C18 117.5(7)
N5 C10 C18 112.4(6)
C10 C11 C12 119.7(8)
C13 C12 C11 123.6(8)
C12 C13 C14 118.8(8)
C18 C14 C13 118.9(8)
C18 C14 C15 117.3(7)
C13 C14 C15 123.8(8)
C16 C15 C14 119.3(8)
C15 C16 C17 120.1(8)
N6 C17 C16 121.6(7)
N6 C18 C14 123.0(7)
N6 C18 C10 115.6(6)
C14 C18 C10 121.4(7)
O2 C19 C24 124.7(7)
O2 C19 C20 116.9(6)
C24 C19 C20 118.4(7)
C21 C20 C19 120.9(7)
C20 C21 C22 120.2(7)
C23 C22 C21 119.1(7)
C22 C23 C24 121.5(7)
C23 C24 C19 119.9(7)
C23 C24 C25 117.0(7)
C19 C24 C25 123.1(7)
N7 C25 C24 125.2(7)
N7 C26 C27 107.7(6)
N8 C27 C26 106.9(6)
N8 C28 C29 125.3(7)
C30 C29 C34 118.8(7)
C30 C29 C28 119.1(7)
C34 C29 C28 122.1(7)
C31 C30 C29 122.0(7)
C30 C31 C32 120.7(7)
C31 C32 C33 118.9(7)
C32 C33 C34 122.1(7)
O3 C34 C33 118.8(6)
O3 C34 C29 123.6(6)
C33 C34 C29 117.6(7)
C1 N1 MN1 154.6(6)
C4 N4 C8 114.4(6)
C4 N4 FE1 134.3(5)
C8 N4 FE1 111.2(5)
C9 N5 C10 124.3(6)
C9 N5 FE1 117.8(5)
C10 N5 FE1 117.1(5)
C17 N6 C18 118.6(6)
C17 N6 FE1 129.2(5)
C18 N6 FE1 112.2(5)
C25 N7 C26 119.6(6)
C25 N7 MN1 125.4(5)
C26 N7 MN1 113.8(5)
C28 N8 C27 122.3(6)
C28 N8 MN1 125.0(5)
C27 N8 MN1 112.7(5)
C19 O2 MN1 129.1(4)
C34 O3 MN1 126.3(4)

loop_
_geom_bond_atom_site_label_1
_geom_bond_atom_site_label_2
_geom_bond_distance
FE1 N5 1.880(5)
FE1 C1 1.942(8)
FE1 C3 1.946(9)
FE1 C2 1.956(9)
FE1 N6 1.983(6)
FE1 N4 2.014(6)
MN1 O3 1.879(5)
MN1 O2 1.886(5)
MN1 N8 1.980(6)
MN1 N7 1.993(6)
MN1 O4 2.281(5)
MN1 N1 2.291(6)
CL1 C4 1.736(8)
C1 N1 1.163(8)
C2 N2 1.157(9)
C3 N3 1.160(9)
C4 N4 1.350(9)
C4 C5 1.371(10)
C5 C6 1.361(11)
C6 C7 1.378(11)
C7 C8 1.371(10)
C8 N4 1.382(9)
C8 C9 1.481(10)
C9 O1 1.256(8)
C9 N5 1.347(9)
C10 C11 1.384(10)
C10 N5 1.384(9)
C10 C18 1.432(10)
C11 C12 1.389(11)
C12 C13 1.350(11)
C13 C14 1.408(11)
C14 C18 1.398(10)
C14 C15 1.409(11)
C15 C16 1.377(11)
C16 C17 1.407(11)
C17 N6 1.330(9)
C18 N6 1.374(9)
C19 O2 1.312(9)
C19 C24 1.406(10)
C19 C20 1.419(10)
C20 C21 1.387(10)
C21 C22 1.412(11)
C22 C23 1.379(11)
C23 C24 1.406(11)
C24 C25 1.428(10)
C25 N7 1.304(9)
C26 N7 1.478(9)
C26 C27 1.496(11)
C27 N8 1.480(9)
C28 N8 1.294(9)
C28 C29 1.437(10)
C29 C30 1.408(10)
C29 C34 1.416(10)
C30 C31 1.339(10)
C31 C32 1.387(10)
C32 C33 1.389(10)
C33 C34 1.397(10)
C34 O3 1.325(8)
